data_4021275
loop_
_publ_author_name
'Wendy A. Loughlin'
'Catherine C. Rowen'
'Peter C. Healy'

_publ_section_title
;
 Probing the Formation of Bicyclo[4.2.0]octan-1-ols
;
_journal_name_full 'Journal of Organic Chemistry'
_journal_page_first 5690
_journal_page_last 5698
_journal_paper_doi 10.1021/jo049576n
_journal_volume 69
_journal_year 2004
_chemical_formula_moiety 'C15 H20 O2 S '
_chemical_formula_sum 'C15 H20 O2 S'
_chemical_formula_weight 264.38
_space_group_IT_number 19
_space_group_name_Hall 'P 2ac 2ab'
_space_group_name_H-M_alt 'P 21 21 21'
_symmetry_cell_setting orthorhombic
_symmetry_Int_Tables_number 19
_symmetry_space_group_name_Hall 'P 2ac 2ab'
_symmetry_space_group_name_H-M 'P 21 21 21'
_cell_angle_alpha 90
_cell_angle_beta 90
_cell_angle_gamma 90
_cell_formula_units_Z 4
_cell_length_a 9.237(2)
_cell_length_b 25.003(6)
_cell_length_c 6.240(2)
_cell_measurement_temperature 295.2
_cell_volume 1441.2(6)
_diffrn_ambient_temperature 295.2
_exptl_crystal_density_diffrn 1.218
_cod_original_formula_sum 'C15 H20 O2 S '
_cod_database_code 4021275

loop_
_symmetry_equiv_pos_as_xyz
'  +x,  +y,  +z'
'1/2-x,  -y,1/2+z'
'1/2+x,1/2-y,  -z'
'  -x,1/2+y,1/2-z'

loop_
_atom_site_label
_atom_site_fract_x
_atom_site_fract_y
_atom_site_fract_z
_atom_site_U_iso_or_equiv
_atom_site_occupancy
_atom_site_refinement_flags
_atom_site_adp_type
_atom_site_calc_flag
_atom_site_calc_attached_atom
S1 0.3854(1) 0.42292(6) 0.8492(2) 0.0621(4) 1.000 . Uani d ?
O1 0.2833(3) 0.5337(1) 0.8221(6) 0.063(1) 1.000 . Uani d ?
O2 0.4044(4) 0.4211(2) 0.6091(5) 0.074(1) 1.000 . Uani d ?
C1 0.4341(5) 0.5325(2) 0.8873(9) 0.054(2) 1.000 . Uani d ?
C2 0.4682(5) 0.5744(3) 1.051(1) 0.071(2) 1.000 . Uani d ?
C3 0.4773(8) 0.6304(3) 0.965(1) 0.099(3) 1.000 . Uani d ?
C4A 0.505(2) 0.6303(5) 0.686(3) 0.049(5) 0.38(2) S Uani d ?
C4B 0.620(3) 0.6275(6) 0.825(3) 0.156(8) 0.60(2) S Uani d ?
C5 0.6067(8) 0.5897(3) 0.656(1) 0.094(2) 1.000 . Uani d ?
C6 0.5395(5) 0.5350(2) 0.6953(9) 0.060(2) 1.000 . Uani d ?
C7 0.6269(5) 0.4897(2) 0.7998(9) 0.068(2) 1.000 . Uani d ?
C8 0.4943(5) 0.4772(2) 0.9483(8) 0.053(2) 1.000 . Uani d ?
C9 0.4929(6) 0.3686(2) 0.9502(9) 0.057(2) 1.000 . Uani d ?
C10 0.4715(5) 0.3515(2) 1.157(1) 0.070(2) 1.000 . Uani d ?
C11 0.5456(7) 0.3067(3) 1.231(1) 0.081(2) 1.000 . Uani d ?
C12 0.6426(7) 0.2796(2) 1.098(1) 0.082(2) 1.000 . Uani d ?
C13 0.6621(7) 0.2983(2) 0.890(1) 0.085(3) 1.000 . Uani d ?
C14 0.5870(6) 0.3417(2) 0.815(1) 0.069(2) 1.000 . Uani d ?
C15 0.7241(7) 0.2314(3) 1.181(1) 0.133(3) 1.000 . Uani d ?
H4b1 0.6282 0.6625 0.7566 0.201 0.500 S Uiso d ?
H4b2 0.6925 0.6201 0.9109 0.201 0.500 S Uiso d ?
H4a1 0.4272 0.6194 0.5896 0.078 0.500 S Uiso d ?
H4a2 0.4962 0.6663 0.7167 0.078 0.500 S Uiso d ?
H6 0.4927 0.5227 0.5684 0.072 1.000 . Uiso c ?
H8 0.5190 0.4736 1.0962 0.064 1.000 . Uiso c ?
H10 0.4063 0.3706 1.2483 0.085 1.000 . Uiso c ?
H11 0.5302 0.2949 1.3737 0.098 1.000 . Uiso c ?
H13 0.7291 0.2808 0.7996 0.103 1.000 . Uiso c ?
H14 0.5994 0.3535 0.6720 0.083 1.000 . Uiso c ?
H21 0.3946 0.5733 1.1581 0.085 1.000 . Uiso c ?
H22 0.5588 0.5659 1.1151 0.085 1.000 . Uiso c ?
H31 0.3898 0.6408 0.8824 0.114 1.000 . Uiso c ?
H32 0.4844 0.6576 1.0764 0.114 1.000 . Uiso c ?
H51 0.5567 0.6036 0.5305 0.111 1.000 . Uiso c ?
H52 0.7056 0.5816 0.6041 0.111 1.000 . Uiso c ?
H71 0.6516 0.4614 0.7038 0.085 1.000 . Uiso c ?
H72 0.7112 0.5011 0.8730 0.085 1.000 . Uiso c ?
H151 0.6785 0.1995 1.1327 0.161 1.000 . Uiso c ?
H152 0.8213 0.2322 1.1286 0.161 1.000 . Uiso c ?
H153 0.7255 0.2320 1.3328 0.161 1.000 . Uiso c ?

loop_
_atom_site_aniso_label
_atom_site_aniso_U_11
_atom_site_aniso_U_22
_atom_site_aniso_U_33
_atom_site_aniso_U_12
_atom_site_aniso_U_13
_atom_site_aniso_U_23
S1 0.0444(6) 0.081(1) 0.0610(9) 0.0015(9) -0.0017(8) -0.0121(9)
O1 0.037(2) 0.087(3) 0.065(3) 0.011(2) -0.015(2) -0.010(2)
O2 0.058(2) 0.109(3) 0.056(2) 0.013(3) -0.011(2) -0.020(3)
C1 0.033(2) 0.085(4) 0.045(3) -0.001(3) -0.002(3) -0.006(3)
C2 0.041(3) 0.089(4) 0.083(4) 0.008(4) -0.007(3) -0.013(5)
C3 0.094(5) 0.093(6) 0.111(6) -0.000(5) 0.008(5) -0.026(5)
C4A 0.038(8) 0.026(8) 0.08(1) 0.007(7) -0.001(9) -0.018(8)
C4B 0.17(2) 0.17(2) 0.12(2) -0.09(1) 0.08(2) -0.07(1)
C5 0.089(4) 0.097(5) 0.094(5) -0.013(5) 0.030(5) 0.009(5)
C6 0.050(3) 0.080(4) 0.049(4) 0.008(3) -0.000(3) -0.001(3)
C7 0.041(3) 0.093(4) 0.072(4) 0.002(3) 0.001(3) -0.001(4)
C8 0.044(3) 0.068(4) 0.048(3) 0.010(3) -0.000(3) -0.001(3)
C9 0.055(3) 0.062(4) 0.054(4) -0.008(3) -0.003(3) -0.001(3)
C10 0.055(3) 0.080(4) 0.076(5) 0.003(3) 0.008(4) -0.008(4)
C11 0.083(4) 0.088(5) 0.071(4) -0.005(4) -0.003(4) 0.003(4)
C12 0.073(4) 0.068(4) 0.105(6) 0.001(4) -0.001(5) -0.005(4)
C13 0.072(4) 0.077(5) 0.107(6) 0.011(4) 0.016(5) 0.001(5)
C14 0.066(4) 0.069(4) 0.071(5) 0.003(3) 0.019(4) -0.003(4)
C15 0.132(6) 0.095(5) 0.170(8) 0.032(5) 0.025(7) 0.035(6)

loop_
_geom_bond_atom_site_label_1
_geom_bond_atom_site_label_2
_geom_bond_distance
_geom_bond_site_symmetry_1
_geom_bond_site_symmetry_2
_geom_bond_publ_flag
S1 O2 1.510(5) . . ?
S1 C8 1.799(8) . . ?
S1 C9 1.796(8) . . ?
O1 C1 1.452(7) . . ?
C1 C2 1.50(1) . . ?
C1 C6 1.55(1) . . ?
C1 C8 1.54(1) . . ?
C2 C3 1.50(1) . . ?
C2 H21 0.95 . . no
C2 H22 0.95 . . no
C3 C4A 1.76(3) . . ?
C3 C4B 1.58(2) . . ?
C3 H31 0.99 . . no
C3 H32 0.98 . . no
C4A C4B 1.37(3) . . ?
C4A C5 1.40(2) . . ?
C4A H4a1 0.98 . . no
C4A H4a2 0.92 . . no
C4A H51 1.27 . . no
C4B C5 1.42(2) . . ?
C4B H4b1 0.98 . . no
C4B H4b2 0.88 . . no
C5 C6 1.52(1) . . ?
C5 H51 0.97 . . no
C5 H52 0.99 . . no
C6 C7 1.54(1) . . ?
C6 H6 0.95 . . no
C7 C8 1.57(1) . . ?
C7 H71 0.96 . . no
C7 H72 0.95 . . no
C8 H8 0.95 . . no
C9 C10 1.37(1) . . ?
C9 C14 1.39(1) . . ?
C10 C11 1.39(1) . . ?
C10 H10 0.96 . . no
C11 C12 1.40(1) . . ?
C11 H11 0.95 . . no
C12 C13 1.39(1) . . ?
C12 C15 1.51(1) . . ?
C13 C14 1.37(1) . . ?
C13 H13 0.95 . . no
C14 H14 0.95 . . no
C15 H151 0.95 . . no
C15 H152 0.96 . . no
C15 H153 0.95 . . no
